data_7120598
loop_
_publ_author_name
'Betley, Theodore'
'Iovan, Diana A.'
'Wrobel, Alexandra T.'
'McClelland, Arthur A.'
'Scharf, Austin B.'
'Edouard, Guy A.'

_publ_section_title
;
 Reactivity of a Stable Copper-Dioxygen Complex
;
_journal_name_full 'Chem. Commun.'
_journal_paper_doi 10.1039/C7CC05014C
_journal_year 2017
_chemical_formula_sum 'C72 H54 Cu N2 O'
_chemical_formula_weight 1026.71
_space_group_crystal_system monoclinic
_space_group_IT_number 14
_space_group_name_Hall '-P 2yn'
_space_group_name_H-M_alt 'P 1 21/n 1'
_symmetry_space_group_name_Hall '-P 2yn'
_symmetry_space_group_name_H-M 'P 1 21/n 1'
_atom_sites_solution_hydrogens geom
_audit_creation_method SHELXL-2014/7
_audit_update_record
;
2017-06-20 deposited with the CCDC.
2017-08-29 downloaded from the CCDC.
;
_cell_angle_alpha 90
_cell_angle_beta 98.6040(10)
_cell_angle_gamma 90
_cell_formula_units_Z 4
_cell_length_a 19.3286(7)
_cell_length_b 13.5791(8)
_cell_length_c 20.9099(13)
_cell_measurement_reflns_used 9944
_cell_measurement_temperature 100(2)
_cell_measurement_theta_max 25.046
_cell_measurement_theta_min 2.477
_cell_volume 5426.4(5)
_computing_cell_refinement 'SAINT 8.35A (Bruker-AXS, 2015)'
_computing_data_collection 'APEX3 v2016.1.0 (Bruker-AXS, 2016)'
_computing_data_reduction 'SAINT 8.35A (Bruker-AXS, 2015)'
_computing_molecular_graphics 'Bruker SHELXTL (Sheldrick, 2015)'
_computing_publication_material 'Bruker SHELXTL (Sheldrick, 2015)'
_computing_structure_refinement 'SHELXL-2014/7 (Sheldrick, 2014)'
_computing_structure_solution 'SHELXT-2014 (Sheldrick, 2015)'
_diffrn_ambient_temperature 100(2)
_diffrn_measured_fraction_theta_full 0.974
_diffrn_measured_fraction_theta_max 0.974
_diffrn_measurement_device_type
;
Bruker D8 goniometer with CCD area detector
;
_diffrn_radiation_type MoK\a
_diffrn_radiation_wavelength 0.71073
_diffrn_reflns_av_R_equivalents 0.0845
_diffrn_reflns_av_unetI/netI 0.0747
_diffrn_reflns_Laue_measured_fraction_full 0.974
_diffrn_reflns_Laue_measured_fraction_max 0.974
_diffrn_reflns_limit_h_max 22
_diffrn_reflns_limit_h_min -20
_diffrn_reflns_limit_k_max 16
_diffrn_reflns_limit_k_min -16
_diffrn_reflns_limit_l_max 24
_diffrn_reflns_limit_l_min -24
_diffrn_reflns_number 53353
_diffrn_reflns_point_group_measured_fraction_full 0.974
_diffrn_reflns_point_group_measured_fraction_max 0.974
_diffrn_reflns_theta_full 25.067
_diffrn_reflns_theta_max 25.067
_diffrn_reflns_theta_min 2.606
_exptl_absorpt_coefficient_mu 0.451
_exptl_absorpt_correction_T_max 0.7528
_exptl_absorpt_correction_T_min 0.6552
_exptl_absorpt_correction_type multi-scan
_exptl_absorpt_process_details SADABS
_exptl_crystal_colour green
_exptl_crystal_density_diffrn 1.257
_exptl_crystal_description plate
_exptl_crystal_F_000 2148
_exptl_crystal_size_max 0.111
_exptl_crystal_size_mid 0.110
_exptl_crystal_size_min 0.063
_refine_diff_density_max 0.538
_refine_diff_density_min -0.763
_refine_diff_density_rms 0.075
_refine_ls_extinction_method none
_refine_ls_goodness_of_fit_ref 1.048
_refine_ls_hydrogen_treatment constr
_refine_ls_matrix_type full
_refine_ls_number_parameters 688
_refine_ls_number_reflns 9379
_refine_ls_number_restraints 0
_refine_ls_restrained_S_all 1.048
_refine_ls_R_factor_all 0.1105
_refine_ls_R_factor_gt 0.0647
_refine_ls_shift/su_max 0.001
_refine_ls_shift/su_mean 0.000
_refine_ls_structure_factor_coef Fsqd
_refine_ls_weighting_details 'w=1/[\s^2^(Fo^2^)+(0.0408P)^2^+13.2840P] where P=(Fo^2^+2Fc^2^)/3'
_refine_ls_weighting_scheme calc
_refine_ls_wR_factor_gt 0.1239
_refine_ls_wR_factor_ref 0.1413
_reflns_Friedel_coverage 0.000
_reflns_number_gt 6465
_reflns_number_total 9379
_reflns_threshold_expression 'I > 2\s(I)'
_cod_data_source_file c7cc05014c2.cif
_cod_data_source_block LCuOPh
_cod_database_code 7120598
_shelx_shelxl_version_number 2014/7
_shelx_space_group_comment
;
The symmetry employed for this shelxl refinement is uniquely defined
by the following loop, which should always be used as a source of
symmetry information in preference to the above space-group names.
They are only intended as comments.
;
_shelx_estimated_absorpt_t_min 0.952
_shelx_estimated_absorpt_t_max 0.972

loop_
_space_group_symop_operation_xyz
'x, y, z'
'-x+1/2, y+1/2, -z+1/2'
'-x, -y, -z'
'x-1/2, -y-1/2, z-1/2'

loop_
_atom_site_label
_atom_site_type_symbol
_atom_site_fract_x
_atom_site_fract_y
_atom_site_fract_z
_atom_site_U_iso_or_equiv
_atom_site_adp_type
_atom_site_occupancy
_atom_site_site_symmetry_order
_atom_site_calc_flag
_atom_site_refinement_flags_posn
_atom_site_refinement_flags_adp
Cu01 Cu 0.25727(2) 0.74591(3) 0.53524(2) 0.01880(14) Uani 1 1 d . .
N002 N 0.28899(15) 0.8577(2) 0.49225(14) 0.0160(7) Uani 1 1 d . .
O003 O 0.32370(14) 0.7043(2) 0.59890(13) 0.0316(7) Uani 1 1 d . .
N004 N 0.16334(14) 0.7530(2) 0.49327(14) 0.0170(7) Uani 1 1 d . .
C005 C 0.35399(19) 0.8958(3) 0.49871(17) 0.0171(8) Uani 1 1 d . .
C006 C 0.24459(19) 0.9256(3) 0.45710(18) 0.0166(8) Uani 1 1 d . .
C007 C 0.43762(19) 0.9741(3) 0.61136(18) 0.0174(9) Uani 1 1 d . .
C008 C 0.12913(18) 0.4199(3) 0.60551(19) 0.0184(9) Uani 1 1 d . .
C009 C 0.11277(18) 0.6866(3) 0.49496(18) 0.0179(9) Uani 1 1 d . .
C00A C 0.13510(18) 0.8289(3) 0.45275(17) 0.0171(8) Uani 1 1 d . .
C00B C 0.51137(19) 0.7277(3) 0.51482(18) 0.0190(9) Uani 1 1 d . .
H00B H 0.5275 0.6715 0.4943 0.023 Uiso 1 1 calc R U
C00C C 0.28425(19) 1.0081(3) 0.44311(19) 0.0219(9) Uani 1 1 d . .
H00C H 0.2672 1.0651 0.4195 0.026 Uiso 1 1 calc R U
C00D C 0.46270(18) 0.8889(3) 0.57752(17) 0.0169(8) Uani 1 1 d . .
C00E C 0.14053(17) 0.5107(3) 0.63629(19) 0.0183(9) Uani 1 1 d . .
H00E H 0.1504 0.5126 0.6822 0.022 Uiso 1 1 calc R U
C00F C 0.14889(18) 0.6928(3) 0.63880(18) 0.0176(8) Uani 1 1 d . .
C00G C 0.39808(19) 0.7039(3) 0.44375(19) 0.0214(9) Uani 1 1 d . .
C00H C 0.20661(19) 0.7031(3) 0.68725(18) 0.0202(9) Uani 1 1 d . .
H00H H 0.2387 0.6501 0.6962 0.024 Uiso 1 1 calc R U
C00I C 0.09847(19) 0.4981(3) 0.42975(18) 0.0197(9) Uani 1 1 d . .
C00J C 0.17283(19) 0.9105(3) 0.43712(17) 0.0170(8) Uani 1 1 d . .
C00K C 0.11679(18) 0.4179(3) 0.53806(18) 0.0177(9) Uani 1 1 d . .
H00K H 0.1105 0.3562 0.5165 0.021 Uiso 1 1 calc R U
C00L C 0.11340(18) 0.5037(3) 0.50159(18) 0.0178(8) Uani 1 1 d . .
C00M C 0.44306(18) 0.7605(3) 0.49539(17) 0.0175(8) Uani 1 1 d . .
C00N C 0.53042(19) 0.8534(3) 0.59550(19) 0.0200(9) Uani 1 1 d . .
H00N H 0.5596 0.8837 0.6307 0.024 Uiso 1 1 calc R U
C00O C 0.05056(19) 0.7171(3) 0.45633(19) 0.0221(9) Uani 1 1 d . .
H00O H 0.0074 0.6824 0.4496 0.026 Uiso 1 1 calc R U
C00P C 0.41954(18) 0.8442(3) 0.52560(18) 0.0171(8) Uani 1 1 d . .
C00Q C 0.3522(2) 0.9900(3) 0.47024(19) 0.0222(9) Uani 1 1 d . .
H00Q H 0.3909 1.0330 0.4699 0.027 Uiso 1 1 calc R U
C00R C 0.12277(18) 0.5953(3) 0.53389(18) 0.0180(9) Uani 1 1 d . .
C00S C 0.12586(18) 0.3274(3) 0.64347(18) 0.0184(9) Uani 1 1 d . .
C00T C 0.13784(17) 0.5987(3) 0.60206(18) 0.0180(9) Uani 1 1 d . .
C00U C 0.13560(18) 0.9854(3) 0.39236(18) 0.0186(9) Uani 1 1 d . .
C00V C 0.06410(19) 0.8069(3) 0.43019(18) 0.0208(9) Uani 1 1 d . .
H00V H 0.0320 0.8464 0.4024 0.025 Uiso 1 1 calc R U
C00W C 0.4282(2) 0.6143(3) 0.62400(19) 0.0291(10) Uani 1 1 d . .
H00W H 0.4539 0.6741 0.6296 0.035 Uiso 1 1 calc R U
C00X C 0.1073(2) 1.0699(3) 0.4162(2) 0.0248(10) Uani 1 1 d . .
C00Y C 0.1031(2) 0.7727(3) 0.62718(19) 0.0227(9) Uani 1 1 d . .
H00Y H 0.0636 0.7676 0.5943 0.027 Uiso 1 1 calc R U
C00Z C 0.0415(2) 0.4445(3) 0.39987(19) 0.0244(9) Uani 1 1 d . .
H00Z H 0.0126 0.4107 0.4256 0.029 Uiso 1 1 calc R U
C010 C 0.3565(2) 0.6171(3) 0.60613(19) 0.0248(10) Uani 1 1 d . .
C011 C 0.2176(2) 0.7899(3) 0.72247(19) 0.0250(9) Uani 1 1 d . .
H011 H 0.2574 0.7959 0.7550 0.030 Uiso 1 1 calc R U
C012 C 0.3780(2) 0.9672(3) 0.64143(18) 0.0232(9) Uani 1 1 d . .
H012 H 0.3536 0.9065 0.6412 0.028 Uiso 1 1 calc R U
C013 C 0.55685(19) 0.7750(3) 0.56354(19) 0.0208(9) Uani 1 1 d . .
C014 C 0.1139(2) 0.8587(3) 0.6625(2) 0.0291(10) Uani 1 1 d . .
H014 H 0.0820 0.9120 0.6539 0.035 Uiso 1 1 calc R U
C015 C 0.1716(2) 0.8671(3) 0.7107(2) 0.0294(10) Uani 1 1 d . .
H015 H 0.1791 0.9259 0.7353 0.035 Uiso 1 1 calc R U
C016 C 0.4723(2) 1.0642(3) 0.61285(19) 0.0244(9) Uani 1 1 d . .
H016 H 0.5132 1.0702 0.5930 0.029 Uiso 1 1 calc R U
C017 C 0.63136(19) 0.7449(3) 0.57909(19) 0.0247(9) Uani 1 1 d . .
C018 C 0.6675(2) 0.7490(3) 0.6405(2) 0.0316(10) Uani 1 1 d . .
H018 H 0.6442 0.7700 0.6750 0.038 Uiso 1 1 calc R U
C019 C 0.3924(2) 0.6021(3) 0.4504(2) 0.0273(10) Uani 1 1 d . .
H019 H 0.4177 0.5707 0.4873 0.033 Uiso 1 1 calc R U
C01A C 0.0915(2) 0.3264(3) 0.6971(2) 0.0259(10) Uani 1 1 d . .
H01A H 0.0715 0.3856 0.7101 0.031 Uiso 1 1 calc R U
C01B C 0.0767(2) 1.1396(3) 0.3723(2) 0.0317(11) Uani 1 1 d . .
H01B H 0.0579 1.1979 0.3880 0.038 Uiso 1 1 calc R U
C01C C 0.1405(2) 0.5458(3) 0.3906(2) 0.0277(10) Uani 1 1 d . .
H01C H 0.1803 0.5819 0.4099 0.033 Uiso 1 1 calc R U
C01D C 0.1538(2) 0.2393(3) 0.62511(19) 0.0240(9) Uani 1 1 d . .
H01D H 0.1773 0.2378 0.5883 0.029 Uiso 1 1 calc R U
C01E C 0.3616(2) 0.7488(4) 0.3896(2) 0.0326(10) Uani 1 1 d . .
H01E H 0.3643 0.8181 0.3841 0.039 Uiso 1 1 calc R U
C01F C 0.3545(2) 1.0488(3) 0.67155(19) 0.0297(10) Uani 1 1 d . .
H01F H 0.3137 1.0438 0.6917 0.036 Uiso 1 1 calc R U
C01G C 0.4480(2) 1.1446(3) 0.6428(2) 0.0310(10) Uani 1 1 d . .
H01G H 0.4718 1.2058 0.6429 0.037 Uiso 1 1 calc R U
C01H C 0.0730(2) 1.1264(3) 0.3067(2) 0.0339(11) Uani 1 1 d . .
C01I C 0.1245(2) 0.5409(3) 0.3238(2) 0.0339(11) Uani 1 1 d . .
H01I H 0.1534 0.5742 0.2977 0.041 Uiso 1 1 calc R U
C01J C 0.0261(2) 0.4397(3) 0.3333(2) 0.0325(11) Uani 1 1 d . .
H01J H -0.0131 0.4028 0.3137 0.039 Uiso 1 1 calc R U
C01K C 0.1479(2) 0.1533(3) 0.6601(2) 0.0293(10) Uani 1 1 d . .
H01K H 0.1676 0.0938 0.6472 0.035 Uiso 1 1 calc R U
C01L C 0.7379(2) 0.7228(3) 0.6532(2) 0.0366(12) Uani 1 1 d . .
H01L H 0.7619 0.7257 0.6963 0.044 Uiso 1 1 calc R U
C01M C 0.7382(2) 0.6909(4) 0.5422(2) 0.0390(12) Uani 1 1 d . .
H01M H 0.7623 0.6713 0.5079 0.047 Uiso 1 1 calc R U
C01N C 0.3894(2) 1.1369(3) 0.6727(2) 0.0327(11) Uani 1 1 d . .
H01N H 0.3733 1.1923 0.6940 0.039 Uiso 1 1 calc R U
C01O C 0.1309(2) 0.9701(3) 0.3255(2) 0.0299(10) Uani 1 1 d . .
C01P C 0.1139(2) 0.1540(3) 0.7127(2) 0.0334(11) Uani 1 1 d . .
H01P H 0.1095 0.0951 0.7362 0.040 Uiso 1 1 calc R U
C01Q C 0.0994(2) 1.0420(4) 0.2843(2) 0.0375(12) Uani 1 1 d . .
H01Q H 0.0960 1.0324 0.2389 0.045 Uiso 1 1 calc R U
C01R C 0.3507(2) 0.5452(4) 0.4044(2) 0.0361(11) Uani 1 1 d . .
H01R H 0.3470 0.4761 0.4100 0.043 Uiso 1 1 calc R U
C01S C 0.3196(2) 0.5296(3) 0.5990(2) 0.0359(11) Uani 1 1 d . .
H01S H 0.2703 0.5307 0.5862 0.043 Uiso 1 1 calc R U
C01T C 0.7729(2) 0.6929(3) 0.6046(2) 0.0395(12) Uani 1 1 d . .
H01T H 0.8207 0.6739 0.6138 0.047 Uiso 1 1 calc R U
C01U C 0.0676(2) 0.4884(3) 0.2947(2) 0.0349(11) Uani 1 1 d . .
H01U H 0.0567 0.4856 0.2489 0.042 Uiso 1 1 calc R U
C01V C 0.6686(2) 0.7170(3) 0.5291(2) 0.0333(11) Uani 1 1 d . .
H01V H 0.6454 0.7160 0.4857 0.040 Uiso 1 1 calc R U
C01W C 0.1114(3) 1.0858(4) 0.4876(2) 0.0442(13) Uani 1 1 d . .
H01H H 0.0923 1.0282 0.5071 0.066 Uiso 1 1 calc R U
H01O H 0.0842 1.1444 0.4954 0.066 Uiso 1 1 calc R U
H01W H 0.1604 1.0953 0.5069 0.066 Uiso 1 1 calc R U
C01X C 0.3153(2) 0.5904(4) 0.3512(2) 0.0429(13) Uani 1 1 d . .
H01X H 0.2867 0.5524 0.3195 0.051 Uiso 1 1 calc R U
C01Y C 0.3205(2) 0.6913(4) 0.3428(2) 0.0441(13) Uani 1 1 d . .
H01Y H 0.2960 0.7217 0.3051 0.053 Uiso 1 1 calc R U
C01Z C 0.0858(2) 0.2414(3) 0.7317(2) 0.0365(11) Uani 1 1 d . .
H01Z H 0.0627 0.2426 0.7687 0.044 Uiso 1 1 calc R U
C020 C 0.4627(3) 0.5263(4) 0.6337(2) 0.0477(14) Uani 1 1 d . .
H020 H 0.5122 0.5254 0.6451 0.057 Uiso 1 1 calc R U
C021 C 0.3536(3) 0.4407(4) 0.6102(3) 0.0535(15) Uani 1 1 d . .
H021 H 0.3279 0.3809 0.6064 0.064 Uiso 1 1 calc R U
C022 C 0.1611(3) 0.8788(4) 0.2987(2) 0.0533(15) Uani 1 1 d . .
H02A H 0.2088 0.8681 0.3209 0.080 Uiso 1 1 calc R U
H02B H 0.1619 0.8875 0.2522 0.080 Uiso 1 1 calc R U
H02C H 0.1320 0.8217 0.3055 0.080 Uiso 1 1 calc R U
C023 C 0.0404(3) 1.2046(4) 0.2593(3) 0.0566(15) Uani 1 1 d . .
H02D H -0.0093 1.2119 0.2630 0.085 Uiso 1 1 calc R U
H02E H 0.0452 1.1847 0.2151 0.085 Uiso 1 1 calc R U
H02F H 0.0644 1.2676 0.2693 0.085 Uiso 1 1 calc R U
C024 C 0.4262(4) 0.4394(4) 0.6271(3) 0.0635(18) Uani 1 1 d . .
H024 H 0.4503 0.3784 0.6341 0.076 Uiso 1 1 calc R U

loop_
_atom_site_aniso_label
_atom_site_aniso_U_11
_atom_site_aniso_U_22
_atom_site_aniso_U_33
_atom_site_aniso_U_23
_atom_site_aniso_U_13
_atom_site_aniso_U_12
Cu01 0.0129(2) 0.0155(2) 0.0268(3) 0.0052(2) -0.00108(18) -0.0018(2)
N002 0.0121(16) 0.0122(16) 0.0236(18) 0.0007(14) 0.0019(13) -0.0032(13)
O003 0.0261(16) 0.0360(18) 0.0325(17) 0.0124(14) 0.0039(13) 0.0118(14)
N004 0.0133(16) 0.0167(17) 0.0201(17) 0.0039(15) 0.0002(12) -0.0029(14)
C005 0.017(2) 0.016(2) 0.018(2) 0.0002(17) 0.0046(16) -0.0024(16)
C006 0.019(2) 0.0107(19) 0.020(2) 0.0028(16) 0.0038(16) 0.0004(16)
C007 0.016(2) 0.019(2) 0.016(2) -0.0007(16) -0.0008(16) 0.0034(16)
C008 0.0088(19) 0.018(2) 0.028(2) 0.0012(18) 0.0016(16) 0.0009(15)
C009 0.013(2) 0.018(2) 0.021(2) 0.0019(17) -0.0006(16) -0.0032(16)
C00A 0.016(2) 0.018(2) 0.017(2) 0.0006(17) 0.0013(16) -0.0010(16)
C00B 0.021(2) 0.015(2) 0.022(2) -0.0010(16) 0.0070(17) 0.0016(15)
C00C 0.023(2) 0.017(2) 0.025(2) 0.0057(18) 0.0029(17) 0.0012(17)
C00D 0.015(2) 0.017(2) 0.019(2) 0.0037(17) 0.0043(16) -0.0041(15)
C00E 0.0078(18) 0.022(2) 0.024(2) 0.0027(18) -0.0032(15) -0.0020(15)
C00F 0.013(2) 0.018(2) 0.022(2) 0.0033(17) 0.0035(16) -0.0031(16)
C00G 0.011(2) 0.030(2) 0.024(2) -0.0047(19) 0.0067(16) 0.0032(17)
C00H 0.016(2) 0.021(2) 0.022(2) 0.0037(18) -0.0011(16) 0.0010(16)
C00I 0.016(2) 0.016(2) 0.025(2) 0.0038(18) -0.0018(17) 0.0047(16)
C00J 0.018(2) 0.017(2) 0.017(2) -0.0013(16) 0.0053(16) 0.0020(16)
C00K 0.012(2) 0.016(2) 0.024(2) -0.0016(17) 0.0005(16) -0.0026(15)
C00L 0.0093(19) 0.023(2) 0.020(2) 0.0027(18) -0.0014(15) -0.0044(16)
C00M 0.019(2) 0.017(2) 0.017(2) -0.0006(17) 0.0045(15) -0.0040(16)
C00N 0.018(2) 0.018(2) 0.024(2) -0.0012(17) 0.0022(17) -0.0050(16)
C00O 0.014(2) 0.023(2) 0.027(2) 0.0052(18) -0.0036(17) -0.0051(16)
C00P 0.0125(19) 0.016(2) 0.024(2) 0.0043(17) 0.0050(16) -0.0040(15)
C00Q 0.020(2) 0.017(2) 0.030(2) 0.0017(18) 0.0056(18) -0.0069(17)
C00R 0.0066(18) 0.019(2) 0.027(2) 0.0052(17) -0.0006(16) -0.0031(15)
C00S 0.012(2) 0.019(2) 0.020(2) 0.0004(17) -0.0105(16) -0.0042(16)
C00T 0.0041(18) 0.025(2) 0.024(2) 0.0034(18) -0.0015(15) -0.0012(15)
C00U 0.014(2) 0.019(2) 0.022(2) 0.0051(17) 0.0008(16) -0.0048(16)
C00V 0.017(2) 0.022(2) 0.022(2) 0.0033(18) -0.0038(17) 0.0008(17)
C00W 0.027(2) 0.038(3) 0.023(2) 0.000(2) 0.0065(18) 0.010(2)
C00X 0.021(2) 0.018(2) 0.034(3) -0.0032(19) 0.0023(18) -0.0007(17)
C00Y 0.018(2) 0.021(2) 0.028(2) 0.0016(18) -0.0013(17) -0.0016(16)
C00Z 0.019(2) 0.026(2) 0.027(2) 0.0013(19) 0.0009(18) -0.0022(17)
C010 0.024(2) 0.031(3) 0.021(2) 0.0092(19) 0.0084(18) 0.0096(19)
C011 0.022(2) 0.028(2) 0.023(2) -0.0047(19) -0.0022(17) -0.0071(18)
C012 0.023(2) 0.024(2) 0.022(2) -0.0027(18) 0.0023(17) -0.0014(17)
C013 0.020(2) 0.016(2) 0.026(2) 0.0012(17) 0.0040(17) -0.0014(16)
C014 0.026(2) 0.021(2) 0.040(3) 0.003(2) 0.003(2) 0.0047(18)
C015 0.037(3) 0.016(2) 0.035(3) -0.002(2) 0.005(2) -0.0053(19)
C016 0.026(2) 0.022(2) 0.026(2) -0.0009(19) 0.0073(18) -0.0062(18)
C017 0.020(2) 0.021(2) 0.032(2) -0.001(2) -0.0019(17) -0.0008(18)
C018 0.029(2) 0.034(3) 0.032(3) -0.002(2) 0.0059(19) 0.006(2)
C019 0.022(2) 0.026(2) 0.036(3) -0.008(2) 0.0110(19) -0.0017(18)
C01A 0.026(2) 0.019(2) 0.032(3) 0.0058(19) 0.0027(19) 0.0044(17)
C01B 0.023(2) 0.023(2) 0.048(3) 0.002(2) 0.003(2) 0.0093(19)
C01C 0.026(2) 0.026(2) 0.031(3) 0.0029(19) 0.0002(19) -0.0022(18)
C01D 0.028(2) 0.021(2) 0.021(2) -0.0006(19) -0.0030(17) -0.0022(18)
C01E 0.030(2) 0.036(3) 0.031(2) -0.008(2) 0.0026(19) 0.006(2)
C01F 0.024(2) 0.044(3) 0.022(2) -0.004(2) 0.0062(18) 0.004(2)
C01G 0.045(3) 0.016(2) 0.031(3) -0.0056(19) 0.003(2) -0.002(2)
C01H 0.027(2) 0.033(3) 0.040(3) 0.015(2) 0.000(2) 0.003(2)
C01I 0.040(3) 0.037(3) 0.026(3) 0.008(2) 0.008(2) -0.002(2)
C01J 0.026(2) 0.035(3) 0.034(3) -0.005(2) -0.005(2) -0.002(2)
C01K 0.037(3) 0.019(2) 0.029(3) -0.0002(19) -0.006(2) 0.0044(19)
C01L 0.028(3) 0.049(3) 0.030(3) -0.002(2) -0.008(2) 0.007(2)
C01M 0.018(2) 0.049(3) 0.052(3) -0.011(2) 0.010(2) 0.000(2)
C01N 0.036(3) 0.035(3) 0.025(2) -0.011(2) 0.000(2) 0.011(2)
C01O 0.034(3) 0.030(3) 0.025(3) 0.010(2) 0.003(2) 0.003(2)
C01P 0.041(3) 0.024(3) 0.035(3) 0.015(2) 0.002(2) -0.001(2)
C01Q 0.039(3) 0.045(3) 0.027(3) 0.007(2) -0.001(2) 0.004(2)
C01R 0.026(2) 0.037(3) 0.047(3) -0.016(2) 0.010(2) -0.003(2)
C01S 0.035(3) 0.037(3) 0.036(3) 0.001(2) 0.006(2) -0.002(2)
C01T 0.020(2) 0.038(3) 0.058(3) -0.007(2) -0.001(2) 0.005(2)
C01U 0.034(3) 0.045(3) 0.023(2) -0.001(2) -0.003(2) 0.008(2)
C01V 0.025(3) 0.039(3) 0.036(3) -0.005(2) 0.007(2) 0.0013(19)
C01W 0.047(3) 0.041(3) 0.043(3) -0.011(2) 0.003(2) 0.021(2)
C01X 0.035(3) 0.045(3) 0.049(3) -0.029(3) 0.005(2) 0.003(2)
C01Y 0.035(3) 0.060(4) 0.032(3) -0.010(3) -0.010(2) 0.012(2)
C01Z 0.042(3) 0.036(3) 0.035(3) 0.010(2) 0.016(2) 0.004(2)
C020 0.042(3) 0.066(4) 0.034(3) -0.003(3) 0.002(2) 0.031(3)
C021 0.082(4) 0.031(3) 0.051(3) -0.003(3) 0.022(3) -0.001(3)
C022 0.087(4) 0.047(3) 0.027(3) -0.001(2) 0.011(3) 0.022(3)
C023 0.059(4) 0.053(4) 0.056(4) 0.024(3) 0.001(3) 0.019(3)
C024 0.098(5) 0.040(4) 0.053(4) 0.005(3) 0.013(3) 0.045(4)

loop_
_atom_type_symbol
_atom_type_description
_atom_type_scat_dispersion_real
_atom_type_scat_dispersion_imag
_atom_type_scat_source
C C 0.0033 0.0016 'International Tables Vol C Tables 4.2.6.8 and 6.1.1.4'
H H 0.0000 0.0000 'International Tables Vol C Tables 4.2.6.8 and 6.1.1.4'
Cu Cu 0.3201 1.2651 'International Tables Vol C Tables 4.2.6.8 and 6.1.1.4'
N N 0.0061 0.0033 'International Tables Vol C Tables 4.2.6.8 and 6.1.1.4'
O O 0.0106 0.0060 'International Tables Vol C Tables 4.2.6.8 and 6.1.1.4'

loop_
_geom_angle_atom_site_label_1
_geom_angle_atom_site_label_2
_geom_angle_atom_site_label_3
_geom_angle
O003 Cu01 N004 152.50(13)
O003 Cu01 N002 110.75(13)
N004 Cu01 N002 95.40(12)
C005 N002 C006 106.9(3)
C005 N002 Cu01 128.2(2)
C006 N002 Cu01 124.0(2)
C010 O003 Cu01 129.4(3)
C009 N004 C00A 107.1(3)
C009 N004 Cu01 127.4(2)
C00A N004 Cu01 125.5(2)
N002 C005 C00Q 110.1(3)
N002 C005 C00P 126.0(3)
C00Q C005 C00P 123.7(3)
N002 C006 C00J 124.4(3)
N002 C006 C00C 108.9(3)
C00J C006 C00C 126.7(3)
C016 C007 C012 118.4(4)
C016 C007 C00D 120.5(3)
C012 C007 C00D 121.1(3)
C00E C008 C00K 118.4(3)
C00E C008 C00S 121.1(3)
C00K C008 C00S 120.4(3)
N004 C009 C00O 110.6(3)
N004 C009 C00R 123.0(3)
C00O C009 C00R 126.4(3)
N004 C00A C00J 124.1(3)
N004 C00A C00V 108.6(3)
C00J C00A C00V 127.3(3)
C00M C00B C013 122.0(3)
C00M C00B H00B 119.0
C013 C00B H00B 119.0
C00Q C00C C006 106.7(3)
C00Q C00C H00C 126.6
C006 C00C H00C 126.6
C00N C00D C00P 119.0(3)
C00N C00D C007 120.3(3)
C00P C00D C007 120.7(3)
C00T C00E C008 122.1(4)
C00T C00E H00E 118.9
C008 C00E H00E 118.9
C00H C00F C00Y 117.7(3)
C00H C00F C00T 119.8(3)
C00Y C00F C00T 122.5(3)
C01E C00G C019 118.7(4)
C01E C00G C00M 122.4(4)
C019 C00G C00M 118.9(4)
C011 C00H C00F 120.8(4)
C011 C00H H00H 119.6
C00F C00H H00H 119.6
C00Z C00I C01C 118.1(4)
C00Z C00I C00L 120.1(3)
C01C C00I C00L 121.7(3)
C00A C00J C006 125.1(3)
C00A C00J C00U 118.0(3)
C006 C00J C00U 116.7(3)
C00L C00K C008 121.7(4)
C00L C00K H00K 119.1
C008 C00K H00K 119.1
C00K C00L C00R 118.9(3)
C00K C00L C00I 119.8(3)
C00R C00L C00I 121.2(3)
C00B C00M C00P 118.8(3)
C00B C00M C00G 118.0(3)
C00P C00M C00G 123.2(3)
C00D C00N C013 122.1(4)
C00D C00N H00N 118.9
C013 C00N H00N 118.9
C00V C00O C009 107.0(3)
C00V C00O H00O 126.5
C009 C00O H00O 126.5
C00D C00P C00M 120.1(3)
C00D C00P C005 117.6(3)
C00M C00P C005 121.7(3)
C00C C00Q C005 107.4(3)
C00C C00Q H00Q 126.3
C005 C00Q H00Q 126.3
C00T C00R C00L 120.2(3)
C00T C00R C009 121.2(3)
C00L C00R C009 118.5(3)
C01A C00S C01D 117.9(4)
C01A C00S C008 120.1(3)
C01D C00S C008 121.9(3)
C00E C00T C00R 118.6(4)
C00E C00T C00F 118.7(3)
C00R C00T C00F 122.7(3)
C00X C00U C01O 120.5(4)
C00X C00U C00J 121.0(3)
C01O C00U C00J 118.5(3)
C00O C00V C00A 106.7(3)
C00O C00V H00V 126.7
C00A C00V H00V 126.7
C020 C00W C010 120.8(5)
C020 C00W H00W 119.6
C010 C00W H00W 119.6
C01B C00X C00U 118.4(4)
C01B C00X C01W 120.9(4)
C00U C00X C01W 120.6(4)
C014 C00Y C00F 121.5(4)
C014 C00Y H00Y 119.3
C00F C00Y H00Y 119.3
C01J C00Z C00I 121.0(4)
C01J C00Z H00Z 119.5
C00I C00Z H00Z 119.5
O003 C010 C00W 119.6(4)
O003 C010 C01S 121.3(4)
C00W C010 C01S 119.1(4)
C015 C011 C00H 120.6(4)
C015 C011 H011 119.7
C00H C011 H011 119.7
C01F C012 C007 120.0(4)
C01F C012 H012 120.0
C007 C012 H012 120.0
C00N C013 C00B 117.7(3)
C00N C013 C017 121.2(3)
C00B C013 C017 121.1(3)
C00Y C014 C015 119.8(4)
C00Y C014 H014 120.1
C015 C014 H014 120.1
C011 C015 C014 119.7(4)
C011 C015 H015 120.2
C014 C015 H015 120.2
C01G C016 C007 120.7(4)
C01G C016 H016 119.6
C007 C016 H016 119.6
C018 C017 C01V 117.6(4)
C018 C017 C013 122.4(4)
C01V C017 C013 119.9(4)
C017 C018 C01L 121.0(4)
C017 C018 H018 119.5
C01L C018 H018 119.5
C01R C019 C00G 121.7(4)
C01R C019 H019 119.1
C00G C019 H019 119.1
C01Z C01A C00S 121.3(4)
C01Z C01A H01A 119.3
C00S C01A H01A 119.3
C01H C01B C00X 121.7(4)
C01H C01B H01B 119.2
C00X C01B H01B 119.2
C01I C01C C00I 120.5(4)
C01I C01C H01C 119.7
C00I C01C H01C 119.7
C00S C01D C01K 120.7(4)
C00S C01D H01D 119.6
C01K C01D H01D 119.6
C00G C01E C01Y 119.5(4)
C00G C01E H01E 120.2
C01Y C01E H01E 120.2
C01N C01F C012 120.8(4)
C01N C01F H01F 119.6
C012 C01F H01F 119.6
C01N C01G C016 120.5(4)
C01N C01G H01G 119.7
C016 C01G H01G 119.7
C01Q C01H C01B 119.0(4)
C01Q C01H C023 120.0(4)
C01B C01H C023 120.9(4)
C01U C01I C01C 120.8(4)
C01U C01I H01I 119.6
C01C C01I H01I 119.6
C00Z C01J C01U 120.6(4)
C00Z C01J H01J 119.7
C01U C01J H01J 119.7
C01P C01K C01D 120.4(4)
C01P C01K H01K 119.8
C01D C01K H01K 119.8
C01T C01L C018 120.9(4)
C01T C01L H01L 119.5
C018 C01L H01L 119.5
C01T C01M C01V 120.5(4)
C01T C01M H01M 119.8
C01V C01M H01M 119.8
C01F C01N C01G 119.6(4)
C01F C01N H01N 120.2
C01G C01N H01N 120.2
C01Q C01O C00U 118.2(4)
C01Q C01O C022 120.4(4)
C00U C01O C022 121.4(4)
C01K C01P C01Z 119.6(4)
C01K C01P H01P 120.2
C01Z C01P H01P 120.2
C01H C01Q C01O 122.1(4)
C01H C01Q H01Q 119.0
C01O C01Q H01Q 119.0
C01X C01R C019 118.9(5)
C01X C01R H01R 120.6
C019 C01R H01R 120.6
C021 C01S C010 120.6(5)
C021 C01S H01S 119.7
C010 C01S H01S 119.7
C01L C01T C01M 119.1(4)
C01L C01T H01T 120.5
C01M C01T H01T 120.5
C01I C01U C01J 119.0(4)
C01I C01U H01U 120.5
C01J C01U H01U 120.5
C01M C01V C017 120.9(4)
C01M C01V H01V 119.5
C017 C01V H01V 119.5
C00X C01W H01H 109.5
C00X C01W H01O 109.5
H01H C01W H01O 109.5
C00X C01W H01W 109.5
H01H C01W H01W 109.5
H01O C01W H01W 109.5
C01R C01X C01Y 120.8(4)
C01R C01X H01X 119.6
C01Y C01X H01X 119.6
C01X C01Y C01E 120.4(5)
C01X C01Y H01Y 119.8
C01E C01Y H01Y 119.8
C01A C01Z C01P 120.1(4)
C01A C01Z H01Z 120.0
C01P C01Z H01Z 120.0
C00W C020 C024 120.3(5)
C00W C020 H020 119.9
C024 C020 H020 119.9
C01S C021 C024 119.5(5)
C01S C021 H021 120.3
C024 C021 H021 120.3
C01O C022 H02A 109.5
C01O C022 H02B 109.5
H02A C022 H02B 109.5
C01O C022 H02C 109.5
H02A C022 H02C 109.5
H02B C022 H02C 109.5
C01H C023 H02D 109.5
C01H C023 H02E 109.5
H02D C023 H02E 109.5
C01H C023 H02F 109.5
H02D C023 H02F 109.5
H02E C023 H02F 109.5
C020 C024 C021 119.8(5)
C020 C024 H024 120.1
C021 C024 H024 120.1

loop_
_geom_bond_atom_site_label_1
_geom_bond_atom_site_label_2
_geom_bond_distance
Cu01 O003 1.797(3)
Cu01 N004 1.897(3)
Cu01 N002 1.911(3)
N002 C005 1.347(4)
N002 C006 1.392(5)
O003 C010 1.341(5)
N004 C009 1.335(4)
N004 C00A 1.392(5)
C005 C00Q 1.409(5)
C005 C00P 1.483(5)
C006 C00J 1.403(5)
C006 C00C 1.412(5)
C007 C016 1.394(5)
C007 C012 1.396(5)
C007 C00D 1.475(5)
C008 C00E 1.393(5)
C008 C00K 1.395(5)
C008 C00S 1.493(5)
C009 C00O 1.407(5)
C009 C00R 1.479(5)
C00A C00J 1.393(5)
C00A C00V 1.415(5)
C00B C00M 1.395(5)
C00B C013 1.398(5)
C00B H00B 0.9500
C00C C00Q 1.373(5)
C00C H00C 0.9500
C00D C00N 1.393(5)
C00D C00P 1.404(5)
C00E C00T 1.389(5)
C00E H00E 0.9500
C00F C00H 1.397(5)
C00F C00Y 1.398(5)
C00F C00T 1.490(5)
C00G C01E 1.384(6)
C00G C019 1.396(6)
C00G C00M 1.494(5)
C00H C011 1.389(5)
C00H H00H 0.9500
C00I C00Z 1.388(5)
C00I C01C 1.396(5)
C00I C00L 1.488(5)
C00J C00U 1.492(5)
C00K C00L 1.388(5)
C00K H00K 0.9500
C00L C00R 1.415(5)
C00M C00P 1.408(5)
C00N C013 1.394(5)
C00N H00N 0.9500
C00O C00V 1.377(5)
C00O H00O 0.9500
C00Q H00Q 0.9500
C00R C00T 1.412(5)
C00S C01A 1.385(6)
C00S C01D 1.390(5)
C00U C00X 1.394(5)
C00U C01O 1.402(6)
C00V H00V 0.9500
C00W C020 1.369(6)
C00W C010 1.381(6)
C00W H00W 0.9500
C00X C01B 1.388(6)
C00X C01W 1.499(6)
C00Y C014 1.380(6)
C00Y H00Y 0.9500
C00Z C01J 1.381(6)
C00Z H00Z 0.9500
C010 C01S 1.382(6)
C011 C015 1.373(6)
C011 H011 0.9500
C012 C01F 1.385(6)
C012 H012 0.9500
C013 C017 1.486(5)
C014 C015 1.392(6)
C014 H014 0.9500
C015 H015 0.9500
C016 C01G 1.376(6)
C016 H016 0.9500
C017 C018 1.368(6)
C017 C01V 1.407(6)
C018 C01L 1.394(6)
C018 H018 0.9500
C019 C01R 1.392(6)
C019 H019 0.9500
C01A C01Z 1.376(6)
C01A H01A 0.9500
C01B C01H 1.373(6)
C01B H01B 0.9500
C01C C01I 1.387(6)
C01C H01C 0.9500
C01D C01K 1.392(6)
C01D H01D 0.9500
C01E C01Y 1.402(6)
C01E H01E 0.9500
C01F C01N 1.372(6)
C01F H01F 0.9500
C01G C01N 1.376(6)
C01G H01G 0.9500
C01H C01Q 1.366(6)
C01H C023 1.524(6)
C01I C01U 1.374(6)
C01I H01I 0.9500
C01J C01U 1.387(6)
C01J H01J 0.9500
C01K C01P 1.363(6)
C01K H01K 0.9500
C01L C01T 1.363(6)
C01L H01L 0.9500
C01M C01T 1.376(6)
C01M C01V 1.378(6)
C01M H01M 0.9500
C01N H01N 0.9500
C01O C01Q 1.383(6)
C01O C022 1.513(6)
C01P C01Z 1.387(6)
C01P H01P 0.9500
C01Q H01Q 0.9500
C01R C01X 1.362(7)
C01R H01R 0.9500
C01S C021 1.378(7)
C01S H01S 0.9500
C01T H01T 0.9500
C01U H01U 0.9500
C01V H01V 0.9500
C01W H01H 0.9800
C01W H01O 0.9800
C01W H01W 0.9800
C01X C01Y 1.387(7)
C01X H01X 0.9500
C01Y H01Y 0.9500
C01Z H01Z 0.9500
C020 C024 1.371(8)
C020 H020 0.9500
C021 C024 1.394(8)
C021 H021 0.9500
C022 H02A 0.9800
C022 H02B 0.9800
C022 H02C 0.9800
C023 H02D 0.9800
C023 H02E 0.9800
C023 H02F 0.9800
C024 H024 0.9500

loop_
_geom_torsion_atom_site_label_1
_geom_torsion_atom_site_label_2
_geom_torsion_atom_site_label_3
_geom_torsion_atom_site_label_4
_geom_torsion
N004 Cu01 O003 C010 79.9(4)
N002 Cu01 O003 C010 -119.0(3)
O003 Cu01 N004 C009 -27.3(5)
N002 Cu01 N004 C009 170.5(3)
O003 Cu01 N004 C00A 154.9(3)
N002 Cu01 N004 C00A -7.3(3)
C006 N002 C005 C00Q 2.3(4)
Cu01 N002 C005 C00Q -166.6(3)
C006 N002 C005 C00P -172.0(3)
Cu01 N002 C005 C00P 19.2(5)
C005 N002 C006 C00J 176.3(3)
Cu01 N002 C006 C00J -14.2(5)
C005 N002 C006 C00C -1.1(4)
Cu01 N002 C006 C00C 168.3(2)
C00A N004 C009 C00O -0.4(4)
Cu01 N004 C009 C00O -178.5(3)
C00A N004 C009 C00R -179.2(3)
Cu01 N004 C009 C00R 2.6(5)
C009 N004 C00A C00J -177.8(4)
Cu01 N004 C00A C00J 0.4(5)
C009 N004 C00A C00V 0.9(4)
Cu01 N004 C00A C00V 179.1(2)
N002 C006 C00C C00Q -0.4(4)
C00J C006 C00C C00Q -177.8(4)
C016 C007 C00D C00N 58.5(5)
C012 C007 C00D C00N -122.8(4)
C016 C007 C00D C00P -119.6(4)
C012 C007 C00D C00P 59.1(5)
C00K C008 C00E C00T 2.0(5)
C00S C008 C00E C00T -174.4(3)
C00Y C00F C00H C011 0.1(5)
C00T C00F C00H C011 -179.5(3)
N004 C00A C00J C006 3.3(6)
C00V C00A C00J C006 -175.2(4)
N004 C00A C00J C00U 179.3(3)
C00V C00A C00J C00U 0.9(6)
N002 C006 C00J C00A 4.1(6)
C00C C006 C00J C00A -178.9(4)
N002 C006 C00J C00U -172.0(3)
C00C C006 C00J C00U 5.1(6)
C00E C008 C00K C00L -2.1(5)
C00S C008 C00K C00L 174.3(3)
C008 C00K C00L C00R 0.0(5)
C008 C00K C00L C00I -178.6(3)
C00Z C00I C00L C00K 50.9(5)
C01C C00I C00L C00K -129.2(4)
C00Z C00I C00L C00R -127.6(4)
C01C C00I C00L C00R 52.2(5)
C013 C00B C00M C00P 0.4(5)
C013 C00B C00M C00G -178.9(3)
C01E C00G C00M C00B -129.3(4)
C019 C00G C00M C00B 50.9(5)
C01E C00G C00M C00P 51.4(5)
C019 C00G C00M C00P -128.4(4)
C00P C00D C00N C013 0.1(5)
C007 C00D C00N C013 -178.1(3)
N004 C009 C00O C00V -0.3(4)
C00R C009 C00O C00V 178.5(4)
C00N C00D C00P C00M 4.4(5)
C007 C00D C00P C00M -177.4(3)
C00N C00D C00P C005 -167.4(3)
C007 C00D C00P C005 10.8(5)
C00B C00M C00P C00D -4.6(5)
C00G C00M C00P C00D 174.6(3)
C00B C00M C00P C005 166.8(3)
C00G C00M C00P C005 -14.0(5)
N002 C005 C00P C00D -124.7(4)
C00Q C005 C00P C00D 61.8(5)
N002 C005 C00P C00M 63.6(5)
C00Q C005 C00P C00M -109.8(4)
C006 C00C C00Q C005 1.8(4)
N002 C005 C00Q C00C -2.6(4)
C00P C005 C00Q C00C 171.8(3)
C00K C00L C00R C00T 2.3(5)
C00I C00L C00R C00T -179.1(3)
C00K C00L C00R C009 -174.6(3)
C00I C00L C00R C009 4.0(5)
N004 C009 C00R C00T 63.6(5)
C00O C009 C00R C00T -115.1(4)
N004 C009 C00R C00L -119.6(4)
C00O C009 C00R C00L 61.7(5)
C00E C008 C00S C01A 40.6(5)
C00K C008 C00S C01A -135.7(4)
C00E C008 C00S C01D -142.3(4)
C00K C008 C00S C01D 41.4(5)
C008 C00E C00T C00R 0.3(5)
C008 C00E C00T C00F 178.5(3)
C00L C00R C00T C00E -2.4(5)
C009 C00R C00T C00E 174.4(3)
C00L C00R C00T C00F 179.4(3)
C009 C00R C00T C00F -3.8(5)
C00H C00F C00T C00E 49.9(5)
C00Y C00F C00T C00E -129.6(4)
C00H C00F C00T C00R -132.0(4)
C00Y C00F C00T C00R 48.5(5)
C00A C00J C00U C00X 96.3(4)
C006 C00J C00U C00X -87.4(5)
C00A C00J C00U C01O -85.1(5)
C006 C00J C00U C01O 91.3(4)
C009 C00O C00V C00A 0.9(4)
N004 C00A C00V C00O -1.1(4)
C00J C00A C00V C00O 177.5(4)
C01O C00U C00X C01B -2.2(6)
C00J C00U C00X C01B 176.4(4)
C01O C00U C00X C01W 179.2(4)
C00J C00U C00X C01W -2.2(6)
C00H C00F C00Y C014 -0.4(6)
C00T C00F C00Y C014 179.1(4)
C01C C00I C00Z C01J -0.9(6)
C00L C00I C00Z C01J 179.0(4)
Cu01 O003 C010 C00W 134.7(3)
Cu01 O003 C010 C01S -48.3(5)
C020 C00W C010 O003 177.9(4)
C020 C00W C010 C01S 0.8(6)
C00F C00H C011 C015 0.6(6)
C016 C007 C012 C01F 0.3(6)
C00D C007 C012 C01F -178.4(4)
C00D C00N C013 C00B -4.2(6)
C00D C00N C013 C017 173.7(4)
C00M C00B C013 C00N 3.9(6)
C00M C00B C013 C017 -174.0(3)
C00F C00Y C014 C015 0.2(6)
C00H C011 C015 C014 -0.8(6)
C00Y C014 C015 C011 0.5(6)
C012 C007 C016 C01G -0.5(6)
C00D C007 C016 C01G 178.2(4)
C00N C013 C017 C018 35.7(6)
C00B C013 C017 C018 -146.5(4)
C00N C013 C017 C01V -140.1(4)
C00B C013 C017 C01V 37.8(6)
C01V C017 C018 C01L -2.4(7)
C013 C017 C018 C01L -178.2(4)
C01E C00G C019 C01R -0.6(6)
C00M C00G C019 C01R 179.2(4)
C01D C00S C01A C01Z 0.8(6)
C008 C00S C01A C01Z 178.0(4)
C00U C00X C01B C01H 0.9(6)
C01W C00X C01B C01H 179.5(4)
C00Z C00I C01C C01I 1.1(6)
C00L C00I C01C C01I -178.7(4)
C01A C00S C01D C01K -0.6(6)
C008 C00S C01D C01K -177.7(3)
C019 C00G C01E C01Y -0.4(6)
C00M C00G C01E C01Y 179.8(4)
C007 C012 C01F C01N -0.4(6)
C007 C016 C01G C01N 0.9(6)
C00X C01B C01H C01Q 0.8(7)
C00X C01B C01H C023 -178.9(4)
C00I C01C C01I C01U -0.5(7)
C00I C00Z C01J C01U 0.0(6)
C00S C01D C01K C01P 0.5(6)
C017 C018 C01L C01T 0.5(7)
C012 C01F C01N C01G 0.8(6)
C016 C01G C01N C01F -1.1(6)
C00X C00U C01O C01Q 1.8(6)
C00J C00U C01O C01Q -176.9(4)
C00X C00U C01O C022 -179.8(4)
C00J C00U C01O C022 1.5(6)
C01D C01K C01P C01Z -0.6(6)
C01B C01H C01Q C01O -1.2(7)
C023 C01H C01Q C01O 178.5(4)
C00U C01O C01Q C01H -0.1(7)
C022 C01O C01Q C01H -178.5(5)
C00G C019 C01R C01X 0.8(6)
O003 C010 C01S C021 -176.2(4)
C00W C010 C01S C021 0.8(6)
C018 C01L C01T C01M 1.3(7)
C01V C01M C01T C01L -1.1(7)
C01C C01I C01U C01J -0.3(7)
C00Z C01J C01U C01I 0.6(7)
C01T C01M C01V C017 -0.9(7)
C018 C017 C01V C01M 2.6(6)
C013 C017 C01V C01M 178.5(4)
C019 C01R C01X C01Y 0.0(7)
C01R C01X C01Y C01E -1.0(7)
C00G C01E C01Y C01X 1.2(7)
C00S C01A C01Z C01P -0.9(7)
C01K C01P C01Z C01A 0.8(7)
C010 C00W C020 C024 -1.3(7)
C010 C01S C021 C024 -1.8(7)
C00W C020 C024 C021 0.2(8)
C01S C021 C024 C020 1.4(8)
